data_4338981
loop_
_publ_author_name
'Sa\~nudo, E Carolina'
'Cauchy, Thomas'
'Ruiz, Eliseo'
'Laye, Rebecca H.'
'Roubeau, Olivier'
'Teat, Simon J.'
'Arom\'i, Guillem'

_publ_section_title
;
 Molecules composed of two weakly magnetically coupled [MnIII4] clusters.
;
_journal_issue 22
_journal_name_full 'Inorganic chemistry'
_journal_page_first 9045
_journal_page_last 9047
_journal_paper_doi 10.1021/ic701467y
_journal_volume 46
_journal_year 2007
_chemical_formula_sum 'C25 H20 O7'
_chemical_formula_weight 432.41
_chemical_name_systematic
;
 ?
;
_space_group_IT_number 2
_symmetry_cell_setting triclinic
_symmetry_space_group_name_Hall '-P 1'
_symmetry_space_group_name_H-M 'P -1'
_atom_sites_solution_hydrogens mixed
_atom_sites_solution_primary direct
_atom_sites_solution_secondary difmap
_audit_creation_method SHELXL-97
_cell_angle_alpha 71.677(2)
_cell_angle_beta 85.469(2)
_cell_angle_gamma 85.651(2)
_cell_formula_units_Z 4
_cell_length_a 7.2156(6)
_cell_length_b 15.7051(14)
_cell_length_c 18.6098(16)
_cell_measurement_reflns_used 5699
_cell_measurement_temperature 193(2)
_cell_measurement_theta_max 67.21
_cell_measurement_theta_min 4.99
_cell_volume 1992.8(3)
_computing_cell_refinement 'Bruker SAINT v7.23a'
_computing_data_collection 'Bruker APEX2'
_computing_data_reduction 'Bruker SAINT v7.23a'
_computing_molecular_graphics 'Bruker SHELXTL'
_computing_publication_material 'Bruker SHELXTL & local programs'
_computing_structure_refinement 'Bruker SHELXTL'
_computing_structure_solution 'Bruker SHELXTL'
_diffrn_ambient_temperature 193(2)
_diffrn_measured_fraction_theta_full 0.979
_diffrn_measured_fraction_theta_max 0.963
_diffrn_measurement_device_type 'Bruker Platinum 200 CCD diffractometer'
_diffrn_measurement_method '\w rotation with narrow frames'
_diffrn_radiation_monochromator 'silicon 111'
_diffrn_radiation_source 'Advanced Light Source station 11.3.1'
_diffrn_radiation_type synchrotron
_diffrn_radiation_wavelength 0.77490
_diffrn_reflns_av_R_equivalents 0.0525
_diffrn_reflns_av_sigmaI/netI 0.0591
_diffrn_reflns_limit_h_max 8
_diffrn_reflns_limit_h_min -10
_diffrn_reflns_limit_k_max 22
_diffrn_reflns_limit_k_min -22
_diffrn_reflns_limit_l_max 26
_diffrn_reflns_limit_l_min -26
_diffrn_reflns_number 32765
_diffrn_reflns_theta_full 25.00
_diffrn_reflns_theta_max 33.63
_diffrn_reflns_theta_min 1.26
_diffrn_standards_number 0
_exptl_absorpt_coefficient_mu 0.128
_exptl_absorpt_correction_T_max 0.94
_exptl_absorpt_correction_T_min 0.90
_exptl_absorpt_correction_type multi-scan
_exptl_crystal_colour 'pale yellow'
_exptl_crystal_density_diffrn 1.441
_exptl_crystal_density_method 'not measured'
_exptl_crystal_description lath
_exptl_crystal_F_000 904
_exptl_crystal_size_max 0.45
_exptl_crystal_size_mid 0.11
_exptl_crystal_size_min 0.03
_refine_diff_density_max 0.516
_refine_diff_density_min -0.265
_refine_diff_density_rms 0.064
_refine_ls_extinction_method none
_refine_ls_goodness_of_fit_ref 1.033
_refine_ls_hydrogen_treatment mixed
_refine_ls_matrix_type full
_refine_ls_number_parameters 611
_refine_ls_number_reflns 11750
_refine_ls_number_restraints 0
_refine_ls_restrained_S_all 1.033
_refine_ls_R_factor_all 0.0652
_refine_ls_R_factor_gt 0.0575
_refine_ls_shift/su_max 0.001
_refine_ls_shift/su_mean 0.000
_refine_ls_structure_factor_coef Fsqd
_refine_ls_weighting_details 'calc w=1/[\s^2^(Fo^2^)+(0.1080P)^2^+0.2432P] where P=(Fo^2^+2Fc^2^)/3'
_refine_ls_weighting_scheme calc
_refine_ls_wR_factor_gt 0.1649
_refine_ls_wR_factor_ref 0.1740
_reflns_number_gt 9798
_reflns_number_total 11750
_reflns_threshold_expression I>2\s(I)
_cod_data_source_file ic701467y-file005.cif
_cod_data_source_block ga481
_cod_original_sg_symbol_H-M P-1
_cod_database_code 4338981

loop_
_symmetry_equiv_pos_as_xyz
'x, y, z'
'-x, -y, -z'

loop_
_atom_site_label
_atom_site_type_symbol
_atom_site_fract_x
_atom_site_fract_y
_atom_site_fract_z
_atom_site_U_iso_or_equiv
_atom_site_adp_type
_atom_site_occupancy
_atom_site_symmetry_multiplicity
_atom_site_calc_flag
_atom_site_refinement_flags
O1 O 0.37510(17) 1.08225(6) 0.36670(6) 0.0411(3) Uani 1 1 d .
H1O H 0.277(4) 1.0588(16) 0.4051(14) 0.075(7) Uiso 1 1 d .
O2 O 0.19669(14) 0.97037(5) 0.47914(6) 0.0325(2) Uani 1 1 d .
O3 O -0.00014(14) 0.85808(6) 0.57746(7) 0.0380(2) Uani 1 1 d .
H3O H 0.043(4) 0.9162(16) 0.5452(14) 0.070(7) Uiso 1 1 d .
O4 O 0.39691(13) 0.65160(6) 0.65681(6) 0.0311(2) Uani 1 1 d .
O5 O 0.47372(13) 0.47456(6) 0.67787(6) 0.0330(2) Uani 1 1 d .
H5O H 0.542(4) 0.4161(17) 0.7076(15) 0.082(8) Uiso 1 1 d .
O6 O 0.54832(13) 0.32686(6) 0.77414(5) 0.0310(2) Uani 1 1 d .
O7 O 0.64002(15) 0.19635(7) 0.89076(6) 0.0369(2) Uani 1 1 d .
H7O H 0.649(4) 0.2434(16) 0.8416(14) 0.072(7) Uiso 1 1 d .
C1 C 0.5160(2) 1.01850(8) 0.38085(7) 0.0295(2) Uani 1 1 d .
C2 C 0.6805(2) 1.03842(9) 0.33566(8) 0.0385(3) Uani 1 1 d .
H2A H 0.6878 1.0942 0.2964 0.046 Uiso 1 1 calc R
C3 C 0.8330(2) 0.97781(10) 0.34738(9) 0.0417(3) Uani 1 1 d .
H3A H 0.9443 0.9922 0.3163 0.050 Uiso 1 1 calc R
C4 C 0.8237(2) 0.89581(10) 0.40455(9) 0.0382(3) Uani 1 1 d .
H4A H 0.9291 0.8545 0.4132 0.046 Uiso 1 1 calc R
C5 C 0.66055(19) 0.87488(8) 0.44850(8) 0.0306(3) Uani 1 1 d .
H5A H 0.6549 0.8185 0.4871 0.037 Uiso 1 1 calc R
C6 C 0.50238(17) 0.93434(7) 0.43790(7) 0.0252(2) Uani 1 1 d .
C7 C 0.32732(17) 0.91062(7) 0.48443(7) 0.0249(2) Uani 1 1 d .
C8 C 0.30106(18) 0.82011(7) 0.53319(7) 0.0275(2) Uani 1 1 d .
H8A H 0.3991 0.7754 0.5362 0.033 Uiso 1 1 calc R
C9 C 0.13783(18) 0.79748(7) 0.57517(7) 0.0267(2) Uani 1 1 d .
C10 C 0.08815(17) 0.70351(7) 0.61470(7) 0.0256(2) Uani 1 1 d .
C11 C -0.09484(18) 0.68270(8) 0.61100(8) 0.0313(3) Uani 1 1 d .
H11A H -0.1854 0.7300 0.5919 0.038 Uiso 1 1 calc R
C12 C -0.14751(18) 0.59437(8) 0.63463(8) 0.0322(3) Uani 1 1 d .
H12A H -0.2719 0.5812 0.6306 0.039 Uiso 1 1 calc R
C13 C -0.01545(18) 0.52554(8) 0.66419(7) 0.0292(2) Uani 1 1 d .
H13A H -0.0496 0.4649 0.6789 0.035 Uiso 1 1 calc R
C14 C 0.16651(17) 0.54387(7) 0.67271(7) 0.0241(2) Uani 1 1 d .
C15 C 0.21880(16) 0.63391(7) 0.64832(7) 0.0235(2) Uani 1 1 d .
C16 C 0.29945(17) 0.46772(7) 0.70675(7) 0.0249(2) Uani 1 1 d .
C17 C 0.24404(18) 0.39290(7) 0.76416(7) 0.0270(2) Uani 1 1 d .
H17A H 0.1173 0.3890 0.7825 0.032 Uiso 1 1 calc R
C18 C 0.37679(18) 0.32057(7) 0.79658(7) 0.0249(2) Uani 1 1 d .
C19 C 0.31979(17) 0.24007(7) 0.85812(7) 0.0247(2) Uani 1 1 d .
C20 C 0.13262(19) 0.21881(8) 0.87455(7) 0.0294(2) Uani 1 1 d .
H20A H 0.0400 0.2556 0.8437 0.035 Uiso 1 1 calc R
C21 C 0.0799(2) 0.14510(9) 0.93500(8) 0.0347(3) Uani 1 1 d .
H21A H -0.0471 0.1308 0.9448 0.042 Uiso 1 1 calc R
C22 C 0.2160(2) 0.09223(8) 0.98118(8) 0.0344(3) Uani 1 1 d .
H22A H 0.1807 0.0428 1.0235 0.041 Uiso 1 1 calc R
C23 C 0.4005(2) 0.11122(8) 0.96586(7) 0.0322(3) Uani 1 1 d .
H23A H 0.4914 0.0750 0.9979 0.039 Uiso 1 1 calc R
C24 C 0.45545(18) 0.18314(7) 0.90368(7) 0.0272(2) Uani 1 1 d .
C25 C 0.4177(2) 0.69807(11) 0.71039(9) 0.0433(3) Uani 1 1 d .
H25A H 0.3389 0.7538 0.6976 0.065 Uiso 1 1 calc R
H25B H 0.5481 0.7124 0.7088 0.065 Uiso 1 1 calc R
H25C H 0.3803 0.6599 0.7614 0.065 Uiso 1 1 calc R
O1' O 0.14973(17) 1.58542(6) -0.12916(7) 0.0417(3) Uani 1 1 d .
H1O' H 0.249(4) 1.5603(16) -0.0945(14) 0.072(7) Uiso 1 1 d .
O2' O 0.32404(14) 1.46879(6) -0.02142(6) 0.0324(2) Uani 1 1 d .
O3' O 0.51810(15) 1.35443(6) 0.07469(6) 0.0374(2) Uani 1 1 d .
H3O' H 0.461(4) 1.4116(16) 0.0427(13) 0.069(7) Uiso 1 1 d .
O4' O 0.16004(13) 1.14706(6) 0.15183(6) 0.0303(2) Uani 1 1 d .
O5' O 0.14410(14) 0.96667(6) 0.16883(6) 0.0326(2) Uani 1 1 d .
H5O' H 0.088(3) 0.9165(15) 0.1946(13) 0.062(6) Uiso 1 1 d .
O6' O 0.08268(14) 0.81705(6) 0.26499(6) 0.0340(2) Uani 1 1 d .
O7' O -0.01907(18) 0.68422(7) 0.37932(8) 0.0475(3) Uani 1 1 d .
H7O' H -0.020(4) 0.7300(19) 0.3345(16) 0.093(9) Uiso 1 1 d .
C1' C 0.0250(2) 1.52171(8) -0.11702(7) 0.0296(2) Uani 1 1 d .
C2' C -0.1302(2) 1.54418(9) -0.16087(8) 0.0367(3) Uani 1 1 d .
H2'A H -0.1417 1.6015 -0.1981 0.044 Uiso 1 1 calc R
C3' C -0.2670(2) 1.48403(10) -0.15078(9) 0.0397(3) Uani 1 1 d .
H3'A H -0.3722 1.5003 -0.1808 0.048 Uiso 1 1 calc R
C4' C -0.2515(2) 1.39948(9) -0.09665(8) 0.0358(3) Uani 1 1 d .
H4'A H -0.3471 1.3586 -0.0888 0.043 Uiso 1 1 calc R
C5' C -0.09610(19) 1.37578(8) -0.05457(7) 0.0293(2) Uani 1 1 d .
H5'A H -0.0851 1.3176 -0.0185 0.035 Uiso 1 1 calc R
C6' C 0.04670(17) 1.43516(7) -0.06343(7) 0.0249(2) Uani 1 1 d .
C7' C 0.21196(17) 1.40923(7) -0.01834(7) 0.0249(2) Uani 1 1 d .
C8' C 0.25066(18) 1.31735(7) 0.02755(7) 0.0268(2) Uani 1 1 d .
H8'A H 0.1689 1.2725 0.0281 0.032 Uiso 1 1 calc R
C9' C 0.40339(17) 1.29411(7) 0.07015(7) 0.0261(2) Uani 1 1 d .
C10' C 0.46843(17) 1.19989(7) 0.10916(7) 0.0254(2) Uani 1 1 d .
C11' C 0.65999(18) 1.17923(8) 0.10541(8) 0.0305(3) Uani 1 1 d .
H11B H 0.7422 1.2266 0.0850 0.037 Uiso 1 1 calc R
C12' C 0.73334(18) 1.09139(8) 0.13071(8) 0.0312(3) Uani 1 1 d .
H12B H 0.8640 1.0786 0.1273 0.037 Uiso 1 1 calc R
C13' C 0.61273(18) 1.02242(8) 0.16107(7) 0.0277(2) Uani 1 1 d .
H13B H 0.6616 0.9620 0.1768 0.033 Uiso 1 1 calc R
C14' C 0.42099(17) 1.04031(7) 0.16892(7) 0.0240(2) Uani 1 1 d .
C15' C 0.34820(16) 1.12996(7) 0.14329(7) 0.0235(2) Uani 1 1 d .
C16' C 0.30035(17) 0.96374(7) 0.20257(7) 0.0248(2) Uani 1 1 d .
C17' C 0.35215(18) 0.89228(7) 0.26381(7) 0.0271(2) Uani 1 1 d .
H17B H 0.4655 0.8927 0.2864 0.033 Uiso 1 1 calc R
C18' C 0.23626(19) 0.81720(8) 0.29381(7) 0.0270(2) Uani 1 1 d .
C19' C 0.29065(19) 0.74066(8) 0.35994(7) 0.0283(2) Uani 1 1 d .
C20' C 0.4728(2) 0.72649(8) 0.38332(7) 0.0329(3) Uani 1 1 d .
H20B H 0.5648 0.7661 0.3554 0.039 Uiso 1 1 calc R
C21' C 0.5223(2) 0.65584(9) 0.44645(8) 0.0389(3) Uani 1 1 d .
H21B H 0.6473 0.6465 0.4611 0.047 Uiso 1 1 calc R
C22' C 0.3868(3) 0.59886(9) 0.48801(8) 0.0422(4) Uani 1 1 d .
H22B H 0.4184 0.5522 0.5327 0.051 Uiso 1 1 calc R
C23' C 0.2082(3) 0.60931(9) 0.46529(8) 0.0425(4) Uani 1 1 d .
H23B H 0.1177 0.5692 0.4939 0.051 Uiso 1 1 calc R
C24' C 0.1575(2) 0.67894(8) 0.39995(8) 0.0338(3) Uani 1 1 d .
C25' C 0.1036(2) 1.19217(12) 0.20668(10) 0.0439(3) Uani 1 1 d .
H25D H 0.1303 1.1524 0.2575 0.066 Uiso 1 1 calc R
H25E H -0.0303 1.2082 0.2046 0.066 Uiso 1 1 calc R
H25F H 0.1721 1.2468 0.1954 0.066 Uiso 1 1 calc R

loop_
_atom_site_aniso_label
_atom_site_aniso_U_11
_atom_site_aniso_U_22
_atom_site_aniso_U_33
_atom_site_aniso_U_23
_atom_site_aniso_U_13
_atom_site_aniso_U_12
O1 0.0415(6) 0.0268(4) 0.0423(6) 0.0060(4) 0.0000(5) 0.0024(4)
O2 0.0276(5) 0.0200(4) 0.0430(5) -0.0005(3) -0.0034(4) 0.0027(3)
O3 0.0272(5) 0.0204(4) 0.0557(6) 0.0005(4) 0.0043(4) 0.0052(3)
O4 0.0205(4) 0.0246(4) 0.0476(5) -0.0102(4) -0.0045(4) 0.0002(3)
O5 0.0249(5) 0.0253(4) 0.0399(5) 0.0006(4) 0.0022(4) 0.0015(3)
O6 0.0269(5) 0.0270(4) 0.0341(5) -0.0034(3) -0.0019(4) 0.0037(3)
O7 0.0287(5) 0.0310(5) 0.0449(6) -0.0021(4) -0.0120(4) 0.0053(4)
C1 0.0358(7) 0.0240(5) 0.0266(5) -0.0044(4) -0.0020(5) -0.0035(4)
C2 0.0478(9) 0.0302(6) 0.0339(7) -0.0054(5) 0.0078(6) -0.0094(5)
C3 0.0425(8) 0.0389(7) 0.0437(8) -0.0150(6) 0.0142(6) -0.0091(6)
C4 0.0319(7) 0.0361(7) 0.0467(8) -0.0149(6) 0.0033(6) -0.0009(5)
C5 0.0303(6) 0.0254(5) 0.0345(6) -0.0070(5) -0.0021(5) -0.0014(4)
C6 0.0266(6) 0.0220(5) 0.0258(5) -0.0048(4) -0.0031(4) -0.0030(4)
C7 0.0252(6) 0.0195(5) 0.0280(5) -0.0038(4) -0.0047(4) -0.0004(4)
C8 0.0259(6) 0.0185(5) 0.0328(6) -0.0016(4) -0.0006(5) 0.0028(4)
C9 0.0253(6) 0.0178(5) 0.0320(6) -0.0011(4) -0.0033(4) 0.0037(4)
C10 0.0213(5) 0.0200(5) 0.0302(5) -0.0008(4) -0.0012(4) 0.0017(4)
C11 0.0220(6) 0.0257(5) 0.0375(6) 0.0024(5) -0.0044(5) 0.0015(4)
C12 0.0224(6) 0.0287(6) 0.0382(7) 0.0016(5) -0.0068(5) -0.0032(4)
C13 0.0251(6) 0.0228(5) 0.0340(6) 0.0002(4) -0.0046(5) -0.0032(4)
C14 0.0219(5) 0.0190(5) 0.0270(5) -0.0008(4) -0.0038(4) 0.0011(4)
C15 0.0188(5) 0.0202(5) 0.0277(5) -0.0023(4) -0.0017(4) 0.0004(4)
C16 0.0237(6) 0.0196(5) 0.0280(5) -0.0025(4) -0.0031(4) 0.0010(4)
C17 0.0243(6) 0.0218(5) 0.0289(5) -0.0003(4) -0.0012(4) 0.0024(4)
C18 0.0261(6) 0.0216(5) 0.0250(5) -0.0046(4) -0.0042(4) 0.0017(4)
C19 0.0262(6) 0.0202(5) 0.0258(5) -0.0044(4) -0.0064(4) 0.0026(4)
C20 0.0289(6) 0.0253(5) 0.0304(6) -0.0027(4) -0.0065(5) 0.0007(4)
C21 0.0346(7) 0.0282(6) 0.0359(7) -0.0013(5) -0.0030(5) -0.0045(5)
C22 0.0429(8) 0.0242(5) 0.0312(6) -0.0001(4) -0.0077(5) -0.0020(5)
C23 0.0401(7) 0.0216(5) 0.0316(6) -0.0026(4) -0.0120(5) 0.0044(5)
C24 0.0296(6) 0.0212(5) 0.0307(6) -0.0074(4) -0.0103(5) 0.0051(4)
C25 0.0348(8) 0.0536(9) 0.0439(8) -0.0160(7) -0.0067(6) -0.0090(6)
O1' 0.0434(6) 0.0260(4) 0.0459(6) 0.0061(4) -0.0118(5) -0.0074(4)
O2' 0.0294(5) 0.0199(4) 0.0433(5) -0.0017(3) -0.0059(4) -0.0041(3)
O3' 0.0331(5) 0.0212(4) 0.0536(6) -0.0015(4) -0.0152(4) -0.0065(3)
O4' 0.0191(4) 0.0247(4) 0.0462(5) -0.0098(4) -0.0035(4) 0.0003(3)
O5' 0.0282(5) 0.0243(4) 0.0402(5) 0.0001(4) -0.0121(4) -0.0038(3)
O6' 0.0320(5) 0.0294(4) 0.0372(5) -0.0032(4) -0.0065(4) -0.0076(4)
O7' 0.0411(6) 0.0346(5) 0.0570(7) 0.0001(5) 0.0041(5) -0.0114(4)
C1' 0.0342(7) 0.0235(5) 0.0282(6) -0.0038(4) -0.0033(5) -0.0002(4)
C2' 0.0460(8) 0.0278(6) 0.0337(6) -0.0050(5) -0.0125(6) 0.0050(5)
C3' 0.0414(8) 0.0376(7) 0.0420(7) -0.0132(6) -0.0188(6) 0.0068(6)
C4' 0.0332(7) 0.0334(6) 0.0428(7) -0.0130(5) -0.0095(6) -0.0018(5)
C5' 0.0296(6) 0.0249(5) 0.0321(6) -0.0067(4) -0.0025(5) -0.0025(4)
C6' 0.0257(6) 0.0215(5) 0.0253(5) -0.0048(4) -0.0014(4) 0.0004(4)
C7' 0.0246(6) 0.0200(5) 0.0273(5) -0.0036(4) -0.0010(4) -0.0010(4)
C8' 0.0271(6) 0.0191(5) 0.0316(6) -0.0030(4) -0.0052(5) -0.0027(4)
C9' 0.0239(6) 0.0205(5) 0.0309(6) -0.0028(4) -0.0024(4) -0.0041(4)
C10' 0.0217(5) 0.0211(5) 0.0301(5) -0.0025(4) -0.0044(4) -0.0023(4)
C11' 0.0221(6) 0.0269(5) 0.0361(6) 0.0001(5) -0.0031(5) -0.0037(4)
C12' 0.0210(6) 0.0305(6) 0.0355(6) -0.0011(5) -0.0026(5) 0.0008(4)
C13' 0.0238(6) 0.0242(5) 0.0307(6) -0.0023(4) -0.0050(4) 0.0026(4)
C14' 0.0223(5) 0.0207(5) 0.0257(5) -0.0021(4) -0.0039(4) -0.0005(4)
C15' 0.0195(5) 0.0205(5) 0.0285(5) -0.0038(4) -0.0041(4) -0.0012(4)
C16' 0.0239(5) 0.0201(5) 0.0284(5) -0.0040(4) -0.0036(4) -0.0013(4)
C17' 0.0293(6) 0.0221(5) 0.0269(5) -0.0016(4) -0.0067(4) -0.0037(4)
C18' 0.0307(6) 0.0218(5) 0.0267(5) -0.0049(4) -0.0022(4) -0.0022(4)
C19' 0.0365(7) 0.0202(5) 0.0261(5) -0.0046(4) 0.0000(5) -0.0014(4)
C20' 0.0397(7) 0.0272(6) 0.0289(6) -0.0040(5) -0.0058(5) 0.0000(5)
C21' 0.0492(9) 0.0298(6) 0.0326(6) -0.0033(5) -0.0090(6) 0.0081(6)
C22' 0.0637(11) 0.0254(6) 0.0298(6) -0.0013(5) 0.0026(6) 0.0084(6)
C23' 0.0598(10) 0.0245(6) 0.0344(7) 0.0000(5) 0.0111(7) -0.0016(6)
C24' 0.0402(7) 0.0233(5) 0.0350(6) -0.0060(5) 0.0058(5) -0.0045(5)
C25' 0.0332(8) 0.0515(8) 0.0470(8) -0.0179(7) 0.0051(6) 0.0019(6)

loop_
_atom_type_symbol
_atom_type_description
_atom_type_scat_dispersion_real
_atom_type_scat_dispersion_imag
_atom_type_scat_source
C C -0.0020 0.0020 'International Tables Vol C Tables 4.2.6.8 and 6.1.1.4'
H H 0.0000 0.0000 'International Tables Vol C Tables 4.2.6.8 and 6.1.1.4'
O O -0.0041 0.0074 'International Tables Vol C Tables 4.2.6.8 and 6.1.1.4'

loop_
_geom_angle_atom_site_label_1
_geom_angle_atom_site_label_2
_geom_angle_atom_site_label_3
_geom_angle
H1O O1 C1 105.4(15)
H3O O3 C9 106.2(15)
C15 O4 C25 115.90(11)
H5O O5 C16 105.0(15)
H7O O7 C24 103.9(16)
O1 C1 C2 116.91(11)
O1 C1 C6 123.20(12)
C2 C1 C6 119.89(13)
C1 C2 H2A 119.6
C1 C2 C3 120.72(12)
H2A C2 C3 119.6
C2 C3 H3A 119.9
C2 C3 C4 120.15(13)
H3A C3 C4 119.9
C3 C4 H4A 120.3
C3 C4 C5 119.50(14)
H4A C4 C5 120.3
C4 C5 H5A 119.0
C4 C5 C6 121.99(12)
H5A C5 C6 119.0
C1 C6 C5 117.72(12)
C1 C6 C7 120.74(11)
C5 C6 C7 121.54(10)
O2 C7 C6 118.97(10)
O2 C7 C8 119.92(11)
C6 C7 C8 121.06(10)
C7 C8 H8A 119.4
C7 C8 C9 121.24(11)
H8A C8 C9 119.4
O3 C9 C8 122.32(10)
O3 C9 C10 113.54(11)
C8 C9 C10 123.77(10)
C9 C10 C11 117.08(10)
C9 C10 C15 123.51(11)
C11 C10 C15 119.09(10)
C10 C11 H11A 119.2
C10 C11 C12 121.51(11)
H11A C11 C12 119.2
C11 C12 H12A 120.5
C11 C12 C13 119.03(12)
H12A C12 C13 120.5
C12 C13 H13A 119.4
C12 C13 C14 121.18(11)
H13A C13 C14 119.4
C13 C14 C15 119.31(10)
C13 C14 C16 118.65(10)
C15 C14 C16 122.03(11)
O4 C15 C10 121.16(10)
O4 C15 C14 119.15(10)
C10 C15 C14 119.68(11)
O5 C16 C14 116.49(10)
O5 C16 C17 121.73(10)
C14 C16 C17 121.76(11)
C16 C17 H17A 119.8
C16 C17 C18 120.43(11)
H17A C17 C18 119.8
O6 C18 C17 120.01(10)
O6 C18 C19 118.83(10)
C17 C18 C19 121.10(11)
C18 C19 C20 121.93(11)
C18 C19 C24 119.78(11)
C20 C19 C24 118.27(11)
C19 C20 H20A 119.3
C19 C20 C21 121.33(12)
H20A C20 C21 119.3
C20 C21 H21A 120.4
C20 C21 C22 119.21(13)
H21A C21 C22 120.4
C21 C22 H22A 119.7
C21 C22 C23 120.53(12)
H22A C22 C23 119.7
C22 C23 H23A 119.7
C22 C23 C24 120.66(12)
H23A C23 C24 119.7
O7 C24 C19 122.65(11)
O7 C24 C23 117.46(11)
C19 C24 C23 119.88(12)
O4 C25 H25A 109.5
O4 C25 H25B 109.5
O4 C25 H25C 109.5
H25A C25 H25B 109.5
H25A C25 H25C 109.5
H25B C25 H25C 109.5
H1O' O1' C1' 107.6(14)
H3O' O3' C9' 102.7(15)
C15' O4' C25' 115.04(11)
H5O' O5' C16' 106.0(16)
H7O' O7' C24' 104(2)
O1' C1' C2' 116.83(11)
O1' C1' C6' 123.19(12)
C2' C1' C6' 119.97(12)
C1' C2' H2'A 119.6
C1' C2' C3' 120.70(12)
H2'A C2' C3' 119.6
C2' C3' H3'A 119.9
C2' C3' C4' 120.29(14)
H3'A C3' C4' 119.9
C3' C4' H4'A 120.3
C3' C4' C5' 119.39(13)
H4'A C4' C5' 120.3
C4' C5' H5'A 119.0
C4' C5' C6' 121.97(12)
H5'A C5' C6' 119.0
C1' C6' C5' 117.62(12)
C1' C6' C7' 120.82(11)
C5' C6' C7' 121.56(10)
O2' C7' C6' 118.79(10)
O2' C7' C8' 119.81(11)
C6' C7' C8' 121.38(11)
C7' C8' H8'A 119.5
C7' C8' C9' 120.95(11)
H8'A C8' C9' 119.5
O3' C9' C8' 122.40(10)
O3' C9' C10' 113.34(11)
C8' C9' C10' 123.98(11)
C9' C10' C11' 117.12(10)
C9' C10' C15' 123.84(11)
C11' C10' C15' 118.80(11)
C10' C11' H11B 119.1
C10' C11' C12' 121.73(11)
H11B C11' C12' 119.1
C11' C12' H12B 120.5
C11' C12' C13' 118.95(12)
H12B C12' C13' 120.5
C12' C13' H13B 119.4
C12' C13' C14' 121.23(11)
H13B C13' C14' 119.4
C13' C14' C15' 119.24(11)
C13' C14' C16' 118.51(10)
C15' C14' C16' 122.25(11)
O4' C15' C10' 121.18(10)
O4' C15' C14' 118.90(10)
C10' C15' C14' 119.92(11)
O5' C16' C14' 116.21(10)
O5' C16' C17' 122.25(11)
C14' C16' C17' 121.50(11)
C16' C17' H17B 119.7
C16' C17' C18' 120.58(12)
H17B C17' C18' 119.7
O6' C18' C17' 120.10(11)
O6' C18' C19' 119.13(11)
C17' C18' C19' 120.75(12)
C18' C19' C20' 121.61(11)
C18' C19' C24' 119.77(13)
C20' C19' C24' 118.61(12)
C19' C20' H20B 119.3
C19' C20' C21' 121.45(13)
H20B C20' C21' 119.3
C20' C21' H21B 120.4
C20' C21' C22' 119.19(15)
H21B C21' C22' 120.4
C21' C22' H22B 119.6
C21' C22' C23' 120.77(13)
H22B C22' C23' 119.6
C22' C23' H23B 119.7
C22' C23' C24' 120.58(14)
H23B C23' C24' 119.7
O7' C24' C19' 122.98(13)
O7' C24' C23' 117.80(13)
C19' C24' C23' 119.21(15)
O4' C25' H25D 109.5
O4' C25' H25E 109.5
O4' C25' H25F 109.5
H25D C25' H25E 109.5
H25D C25' H25F 109.5
H25E C25' H25F 109.5

loop_
_geom_bond_atom_site_label_1
_geom_bond_atom_site_label_2
_geom_bond_distance
O1 H1O 0.97(3)
O1 C1 1.3519(17)
O2 C7 1.2654(15)
O3 H3O 0.98(2)
O3 C9 1.3319(14)
O4 C15 1.3666(15)
O4 C25 1.4307(18)
O5 H5O 1.02(3)
O5 C16 1.3263(15)
O6 C18 1.2755(15)
O7 H7O 0.98(2)
O7 C24 1.3544(17)
C1 C2 1.395(2)
C1 C6 1.4159(16)
C2 H2A 0.9500
C2 C3 1.383(2)
C3 H3A 0.9500
C3 C4 1.391(2)
C4 H4A 0.9500
C4 C5 1.3788(19)
C5 H5A 0.9500
C5 C6 1.4041(18)
C6 C7 1.4765(17)
C7 C8 1.4431(15)
C8 H8A 0.9500
C8 C9 1.3665(17)
C9 C10 1.4844(15)
C10 C11 1.3961(18)
C10 C15 1.4078(15)
C11 H11A 0.9500
C11 C12 1.3901(17)
C12 H12A 0.9500
C12 C13 1.3899(17)
C13 H13A 0.9500
C13 C14 1.3967(17)
C14 C15 1.4135(15)
C14 C16 1.4823(15)
C16 C17 1.3772(15)
C17 H17A 0.9500
C17 C18 1.4377(16)
C18 C19 1.4742(16)
C19 C20 1.4028(18)
C19 C24 1.4136(16)
C20 H20A 0.9500
C20 C21 1.3894(17)
C21 H21A 0.9500
C21 C22 1.397(2)
C22 H22A 0.9500
C22 C23 1.374(2)
C23 H23A 0.9500
C23 C24 1.3950(18)
C25 H25A 0.9800
C25 H25B 0.9800
C25 H25C 0.9800
O1' H1O' 0.98(3)
O1' C1' 1.3505(16)
O2' C7' 1.2673(14)
O3' H3O' 0.99(2)
O3' C9' 1.3303(14)
O4' C15' 1.3705(15)
O4' C25' 1.4336(18)
O5' H5O' 0.89(2)
O5' C16' 1.3241(15)
O6' C18' 1.2692(17)
O7' H7O' 0.91(3)
O7' C24' 1.348(2)
C1' C2' 1.396(2)
C1' C6' 1.4166(16)
C2' H2'A 0.9500
C2' C3' 1.379(2)
C3' H3'A 0.9500
C3' C4' 1.395(2)
C4' H4'A 0.9500
C4' C5' 1.379(2)
C5' H5'A 0.9500
C5' C6' 1.4074(17)
C6' C7' 1.4702(18)
C7' C8' 1.4462(15)
C8' H8'A 0.9500
C8' C9' 1.3680(18)
C9' C10' 1.4866(16)
C10' C11' 1.3971(18)
C10' C15' 1.4076(15)
C11' H11B 0.9500
C11' C12' 1.3875(17)
C12' H12B 0.9500
C12' C13' 1.3894(17)
C13' H13B 0.9500
C13' C14' 1.3962(17)
C14' C15' 1.4110(15)
C14' C16' 1.4815(16)
C16' C17' 1.3776(15)
C17' H17B 0.9500
C17' C18' 1.4363(16)
C18' C19' 1.4793(17)
C19' C20' 1.397(2)
C19' C24' 1.4113(18)
C20' H20B 0.9500
C20' C21' 1.3877(18)
C21' H21B 0.9500
C21' C22' 1.390(2)
C22' H22B 0.9500
C22' C23' 1.370(3)
C23' H23B 0.9500
C23' C24' 1.408(2)
C25' H25D 0.9800
C25' H25E 0.9800
C25' H25F 0.9800

loop_
_geom_hbond_atom_site_label_D
_geom_hbond_atom_site_label_H
_geom_hbond_atom_site_label_A
_geom_hbond_distance_DH
_geom_hbond_distance_HA
_geom_hbond_distance_DA
_geom_hbond_angle_DHA
_geom_hbond_site_symmetry_A
O1 H1O O2 0.97(3) 1.72(3) 2.5941(14) 148(2) .
O1 H1O O3 0.97(3) 2.36(3) 3.0103(15) 123.9(18) 2_576
O3 H3O O2 0.98(2) 1.65(2) 2.5328(13) 147(2) .
O3 H3O O2 0.98(2) 2.35(2) 2.8725(13) 112.5(18) 2_576
O5 H5O O6 1.02(3) 1.55(3) 2.4960(12) 151(2) .
O7 H7O O6 0.98(2) 1.67(3) 2.5639(13) 150(2) .
O1' H1O' O2' 0.98(3) 1.72(2) 2.5878(14) 145(2) .
O1' H1O' O3' 0.98(3) 2.34(3) 2.9990(16) 123.7(18) 2_685
O3' H3O' O2' 0.99(2) 1.61(2) 2.5260(14) 153(2) .
O5' H5O' O6' 0.89(2) 1.69(2) 2.5117(13) 151(2) .
O7' H7O' O6' 0.91(3) 1.73(3) 2.5715(14) 152(3) .
